data_4325175
loop_
_publ_author_name
'Di Li'
'Yang Yuan'
'Hai Bi'
'Dandan Yao'
'Xingjia Zhao'
'Wenjing Tian'
'Yue Wang'
'Hongyu Zhang'

_publ_section_title
;
 Boron-Bridged \p-Conjugated Ladders as Efficient Electron-Transporting
 Emitters
;
_journal_name_full 'Inorganic Chemistry'
_journal_page_first 4825
_journal_page_last 4831
_journal_paper_doi 10.1021/ic102554j
_journal_volume 50
_journal_year 2011
_chemical_formula_sum 'C40 H28 B2 N2 O2 S2'
_chemical_formula_weight 654.40
_chemical_name_systematic
; 
 ? 
;
_space_group_IT_number 14
_symmetry_cell_setting monoclinic
_symmetry_space_group_name_Hall '-P 2ybc'
_symmetry_space_group_name_H-M 'P 1 21/c 1'
_atom_sites_solution_hydrogens geom
_atom_sites_solution_primary direct
_atom_sites_solution_secondary difmap
_audit_creation_method SHELXL-97
_cell_angle_alpha 90.00
_cell_angle_beta 92.84(3)
_cell_angle_gamma 90.00
_cell_formula_units_Z 2
_cell_length_a 8.5306(17)
_cell_length_b 13.623(3)
_cell_length_c 14.265(3)
_cell_measurement_temperature 293(2)
_cell_volume 1655.7(6)
_computing_structure_refinement 'SHELXL-97 (Sheldrick, 1997)'
_computing_structure_solution 'SHELXS-97 (Sheldrick, 1990)'
_diffrn_ambient_temperature 293(2)
_diffrn_measured_fraction_theta_full 0.985
_diffrn_measured_fraction_theta_max 0.985
_diffrn_radiation_monochromator graphite
_diffrn_radiation_source 'fine-focus sealed tube'
_diffrn_radiation_type MoK\a
_diffrn_radiation_wavelength 0.71073
_diffrn_reflns_av_R_equivalents 0.0478
_diffrn_reflns_av_sigmaI/netI 0.0419
_diffrn_reflns_limit_h_max 11
_diffrn_reflns_limit_h_min -10
_diffrn_reflns_limit_k_max 17
_diffrn_reflns_limit_k_min -17
_diffrn_reflns_limit_l_max 18
_diffrn_reflns_limit_l_min -18
_diffrn_reflns_number 15727
_diffrn_reflns_theta_full 27.47
_diffrn_reflns_theta_max 27.47
_diffrn_reflns_theta_min 2.99
_exptl_absorpt_coefficient_mu 0.200
_exptl_absorpt_correction_T_max 0.9762
_exptl_absorpt_correction_T_min 0.9401
_exptl_absorpt_correction_type multi-scan
_exptl_crystal_density_diffrn 1.313
_exptl_crystal_F_000 680
_exptl_crystal_size_max 0.31
_exptl_crystal_size_mid 0.20
_exptl_crystal_size_min 0.12
_refine_diff_density_max 0.170
_refine_diff_density_min -0.177
_refine_diff_density_rms 0.037
_refine_ls_extinction_method none
_refine_ls_goodness_of_fit_ref 1.013
_refine_ls_hydrogen_treatment riding
_refine_ls_matrix_type full
_refine_ls_number_parameters 217
_refine_ls_number_reflns 3735
_refine_ls_number_restraints 0
_refine_ls_restrained_S_all 1.013
_refine_ls_R_factor_all 0.1006
_refine_ls_R_factor_gt 0.0568
_refine_ls_shift/su_max 0.007
_refine_ls_shift/su_mean 0.001
_refine_ls_structure_factor_coef Fsqd
_refine_ls_weighting_details 'calc w=1/[\s^2^(Fo^2^)+(0.0849P)^2^+0.1328P] where P=(Fo^2^+2Fc^2^)/3'
_refine_ls_weighting_scheme calc
_refine_ls_wR_factor_gt 0.1423
_refine_ls_wR_factor_ref 0.1632
_reflns_number_gt 2255
_reflns_number_total 3735
_reflns_threshold_expression >2sigma(I)
_cod_data_source_file ic102554j_si_002_1.cif
_cod_data_source_block 1
_cod_original_sg_symbol_H-M 'P 21/c'
_cod_database_code 4325175

loop_
_symmetry_equiv_pos_as_xyz
'x, y, z'
'-x, y+1/2, -z+1/2'
'-x, -y, -z'
'x, -y-1/2, z-1/2'

loop_
_atom_site_label
_atom_site_type_symbol
_atom_site_fract_x
_atom_site_fract_y
_atom_site_fract_z
_atom_site_U_iso_or_equiv
_atom_site_adp_type
_atom_site_occupancy
_atom_site_symmetry_multiplicity
_atom_site_calc_flag
_atom_site_refinement_flags
B1 B 0.1949(3) 0.1309(2) 0.1635(2) 0.0610(7) Uani 1 1 d .
C1 C 0.0463(3) 0.1644(2) 0.22017(19) 0.0693(7) Uani 1 1 d .
C2 C -0.0120(3) 0.1019(2) 0.2870(2) 0.0880(9) Uani 1 1 d .
H2 H 0.0305 0.0392 0.2937 0.106 Uiso 1 1 calc R
C3 C -0.1317(4) 0.1295(3) 0.3442(3) 0.1122(13) Uani 1 1 d .
H3 H -0.1657 0.0871 0.3900 0.135 Uiso 1 1 calc R
C4 C -0.1987(4) 0.2203(4) 0.3321(3) 0.1172(15) Uani 1 1 d .
H4 H -0.2815 0.2387 0.3683 0.141 Uiso 1 1 calc R
C5 C -0.1451(4) 0.2834(3) 0.2677(3) 0.1131(13) Uani 1 1 d .
H5 H -0.1906 0.3451 0.2600 0.136 Uiso 1 1 calc R
C6 C -0.0223(4) 0.2558(2) 0.2130(2) 0.0898(9) Uani 1 1 d .
H6 H 0.0150 0.3006 0.1702 0.108 Uiso 1 1 calc R
C7 C 0.2850(3) 0.21440(18) 0.10747(18) 0.0659(7) Uani 1 1 d .
C8 C 0.2165(4) 0.2648(2) 0.0311(2) 0.0843(8) Uani 1 1 d .
H8 H 0.1137 0.2499 0.0113 0.101 Uiso 1 1 calc R
C9 C 0.2969(5) 0.3368(2) -0.0165(3) 0.1045(11) Uani 1 1 d .
H9 H 0.2481 0.3692 -0.0673 0.125 Uiso 1 1 calc R
C10 C 0.4480(5) 0.3594(2) 0.0117(3) 0.1064(12) Uani 1 1 d .
H10 H 0.5015 0.4078 -0.0198 0.128 Uiso 1 1 calc R
C11 C 0.5205(4) 0.3119(2) 0.0853(3) 0.0938(10) Uani 1 1 d .
H11 H 0.6239 0.3269 0.1034 0.113 Uiso 1 1 calc R
C12 C 0.4398(3) 0.24050(19) 0.1336(2) 0.0746(8) Uani 1 1 d .
H12 H 0.4902 0.2093 0.1847 0.089 Uiso 1 1 calc R
C13 C 0.4115(3) 0.01630(17) 0.19800(16) 0.0577(6) Uani 1 1 d .
C14 C 0.5459(3) -0.00063(19) 0.25487(19) 0.0707(7) Uani 1 1 d .
H14 H 0.5601 0.0317 0.3121 0.085 Uiso 1 1 calc R
C15 C 0.6575(3) -0.0651(2) 0.2263(2) 0.0767(8) Uani 1 1 d .
H15 H 0.7477 -0.0757 0.2642 0.092 Uiso 1 1 calc R
C16 C 0.6376(3) -0.11418(19) 0.1426(2) 0.0740(7) Uani 1 1 d .
H16 H 0.7145 -0.1575 0.1241 0.089 Uiso 1 1 calc R
C17 C 0.5058(3) -0.09974(17) 0.08660(19) 0.0640(6) Uani 1 1 d .
H17 H 0.4926 -0.1337 0.0302 0.077 Uiso 1 1 calc R
C18 C 0.3904(3) -0.03428(16) 0.11331(16) 0.0556(6) Uani 1 1 d .
C19 C 0.2416(3) -0.02308(16) 0.06238(16) 0.0555(6) Uani 1 1 d .
C20 C 0.0005(3) 0.03678(16) 0.03224(16) 0.0574(6) Uani 1 1 d .
N1 N 0.1386(2) 0.04559(13) 0.08603(13) 0.0553(5) Uani 1 1 d .
O1 O 0.30173(19) 0.07706(12) 0.22914(11) 0.0639(5) Uani 1 1 d .
S1 S 0.17404(7) -0.09938(4) -0.02827(4) 0.0615(2) Uani 1 1 d .

loop_
_atom_site_aniso_label
_atom_site_aniso_U_11
_atom_site_aniso_U_22
_atom_site_aniso_U_33
_atom_site_aniso_U_23
_atom_site_aniso_U_13
_atom_site_aniso_U_12
B1 0.0730(18) 0.0592(15) 0.0504(16) -0.0148(12) -0.0003(14) 0.0008(14)
C1 0.0655(15) 0.0792(17) 0.0624(16) -0.0284(14) -0.0041(13) -0.0006(14)
C2 0.0789(19) 0.099(2) 0.088(2) -0.0253(18) 0.0219(17) -0.0097(16)
C3 0.089(2) 0.141(3) 0.110(3) -0.040(3) 0.034(2) -0.027(2)
C4 0.079(2) 0.141(4) 0.134(4) -0.074(3) 0.023(2) -0.006(2)
C5 0.101(3) 0.113(3) 0.126(3) -0.052(3) 0.009(2) 0.021(2)
C6 0.090(2) 0.088(2) 0.092(2) -0.0314(17) 0.0026(17) 0.0148(16)
C7 0.0801(17) 0.0594(14) 0.0586(16) -0.0155(12) 0.0072(13) 0.0032(13)
C8 0.110(2) 0.0697(16) 0.073(2) -0.0048(15) -0.0005(17) 0.0006(16)
C9 0.156(3) 0.079(2) 0.078(2) 0.0080(17) 0.000(2) -0.004(2)
C10 0.156(4) 0.0717(19) 0.093(3) -0.0030(19) 0.025(3) -0.026(2)
C11 0.113(2) 0.0775(19) 0.093(2) -0.0178(18) 0.024(2) -0.0238(18)
C12 0.0870(19) 0.0688(15) 0.0684(18) -0.0161(13) 0.0090(15) -0.0084(15)
C13 0.0657(14) 0.0621(13) 0.0459(13) 0.0020(11) 0.0091(11) -0.0054(12)
C14 0.0772(16) 0.0775(16) 0.0568(16) -0.0026(13) -0.0017(13) 0.0003(14)
C15 0.0712(16) 0.0824(17) 0.076(2) 0.0021(15) -0.0012(14) 0.0023(15)
C16 0.0709(17) 0.0685(16) 0.083(2) 0.0016(14) 0.0113(15) 0.0057(13)
C17 0.0719(16) 0.0591(13) 0.0619(16) -0.0011(11) 0.0116(13) -0.0011(12)
C18 0.0654(14) 0.0532(12) 0.0491(13) 0.0029(10) 0.0106(11) -0.0060(11)
C19 0.0718(14) 0.0521(12) 0.0434(12) -0.0043(9) 0.0097(11) -0.0014(11)
C20 0.0720(15) 0.0540(12) 0.0463(13) -0.0091(10) 0.0038(11) 0.0041(11)
N1 0.0678(12) 0.0553(10) 0.0430(11) -0.0085(8) 0.0044(9) -0.0005(9)
O1 0.0681(10) 0.0768(10) 0.0470(9) -0.0129(8) 0.0039(8) 0.0039(9)
S1 0.0748(4) 0.0581(4) 0.0515(4) -0.0136(3) 0.0032(3) 0.0045(3)

loop_
_atom_type_symbol
_atom_type_description
_atom_type_scat_dispersion_real
_atom_type_scat_dispersion_imag
_atom_type_scat_source
C C 0.0033 0.0016 'International Tables Vol C Tables 4.2.6.8 and 6.1.1.4'
H H 0.0000 0.0000 'International Tables Vol C Tables 4.2.6.8 and 6.1.1.4'
B B 0.0013 0.0007 'International Tables Vol C Tables 4.2.6.8 and 6.1.1.4'
N N 0.0061 0.0033 'International Tables Vol C Tables 4.2.6.8 and 6.1.1.4'
O O 0.0106 0.0060 'International Tables Vol C Tables 4.2.6.8 and 6.1.1.4'
S S 0.1246 0.1234 'International Tables Vol C Tables 4.2.6.8 and 6.1.1.4'

loop_
_geom_angle_atom_site_label_1
_geom_angle_atom_site_label_2
_geom_angle_atom_site_label_3
_geom_angle
_geom_angle_site_symmetry_1
_geom_angle_site_symmetry_3
O1 B1 C1 107.5(2) . .
O1 B1 C7 111.9(2) . .
C1 B1 C7 117.3(2) . .
O1 B1 N1 102.95(18) . .
C1 B1 N1 109.0(2) . .
C7 B1 N1 107.1(2) . .
C6 C1 C2 116.1(3) . .
C6 C1 B1 124.3(3) . .
C2 C1 B1 119.4(3) . .
C1 C2 C3 122.3(3) . .
C1 C2 H2 118.8 . .
C3 C2 H2 118.8 . .
C4 C3 C2 119.0(4) . .
C4 C3 H3 120.5 . .
C2 C3 H3 120.5 . .
C5 C4 C3 120.4(4) . .
C5 C4 H4 119.8 . .
C3 C4 H4 119.8 . .
C4 C5 C6 119.9(4) . .
C4 C5 H5 120.1 . .
C6 C5 H5 120.1 . .
C1 C6 C5 122.2(4) . .
C1 C6 H6 118.9 . .
C5 C6 H6 118.9 . .
C8 C7 C12 115.9(3) . .
C8 C7 B1 123.1(3) . .
C12 C7 B1 121.0(2) . .
C7 C8 C9 122.1(3) . .
C7 C8 H8 119.0 . .
C9 C8 H8 119.0 . .
C10 C9 C8 119.7(3) . .
C10 C9 H9 120.2 . .
C8 C9 H9 120.2 . .
C11 C10 C9 120.5(3) . .
C11 C10 H10 119.7 . .
C9 C10 H10 119.7 . .
C10 C11 C12 119.9(3) . .
C10 C11 H11 120.0 . .
C12 C11 H11 120.0 . .
C11 C12 C7 121.8(3) . .
C11 C12 H12 119.1 . .
C7 C12 H12 119.1 . .
O1 C13 C14 118.5(2) . .
O1 C13 C18 122.0(2) . .
C14 C13 C18 119.4(2) . .
C15 C14 C13 119.8(3) . .
C15 C14 H14 120.1 . .
C13 C14 H14 120.1 . .
C16 C15 C14 120.9(3) . .
C16 C15 H15 119.6 . .
C14 C15 H15 119.6 . .
C17 C16 C15 120.2(3) . .
C17 C16 H16 119.9 . .
C15 C16 H16 119.9 . .
C16 C17 C18 120.4(2) . .
C16 C17 H17 119.8 . .
C18 C17 H17 119.8 . .
C17 C18 C13 119.3(2) . .
C17 C18 C19 123.1(2) . .
C13 C18 C19 117.2(2) . .
N1 C19 C18 121.4(2) . .
N1 C19 S1 114.12(18) . .
C18 C19 S1 124.39(17) . .
C20 C20 N1 114.6(3) 3 .
C20 C20 S1 111.6(2) 3 3
N1 C20 S1 133.77(16) . 3
C19 N1 C20 110.64(18) . .
C19 N1 B1 119.08(19) . .
C20 N1 B1 130.00(19) . .
C13 O1 B1 121.18(19) . .
C20 S1 C19 89.00(11) 3 .

loop_
_geom_bond_atom_site_label_1
_geom_bond_atom_site_label_2
_geom_bond_distance
_geom_bond_site_symmetry_2
B1 O1 1.470(3) .
B1 C1 1.604(4) .
B1 C7 1.607(4) .
B1 N1 1.659(3) .
C1 C6 1.377(4) .
C1 C2 1.389(4) .
C2 C3 1.390(4) .
C2 H2 0.9300 .
C3 C4 1.370(5) .
C3 H3 0.9300 .
C4 C5 1.354(6) .
C4 H4 0.9300 .
C5 C6 1.389(4) .
C5 H5 0.9300 .
C6 H6 0.9300 .
C7 C8 1.391(4) .
C7 C12 1.400(4) .
C8 C9 1.393(4) .
C8 H8 0.9300 .
C9 C10 1.366(5) .
C9 H9 0.9300 .
C10 C11 1.356(5) .
C10 H10 0.9300 .
C11 C12 1.393(4) .
C11 H11 0.9300 .
C12 H12 0.9300 .
C13 O1 1.342(3) .
C13 C14 1.391(4) .
C13 C18 1.395(3) .
C14 C15 1.372(4) .
C14 H14 0.9300 .
C15 C16 1.371(4) .
C15 H15 0.9300 .
C16 C17 1.361(4) .
C16 H16 0.9300 .
C17 C18 1.396(3) .
C17 H17 0.9300 .
C18 C19 1.439(3) .
C19 N1 1.338(3) .
C19 S1 1.735(2) .
C20 C20 1.360(4) 3
C20 N1 1.379(3) .
C20 S1 1.714(2) 3
S1 C20 1.714(2) 3
